data_7064391
loop_
_publ_author_name
'Liu, Shuai'
'Liu, Yu-Tao'
'Liu, Jiahui'
'Chen, Zihao'
'Ding, Yue'
'Wu, Qiong'
'Zhang, Tian-Shu'
'Ding, Weijie'

_publ_section_title
;
 H2O-controlled selective disulfide etherification and thiocyanation of
 pyrroles via linear paired electrolysis
;
_journal_issue 20
_journal_name_full 'New Journal of Chemistry'
_journal_page_first 8727
_journal_page_last 8732
_journal_paper_doi 10.1039/D6NJ00883F
_journal_volume 50
_journal_year 2026
_chemical_formula_moiety 'C18 H24 N2 O4 S2'
_chemical_formula_sum 'C18 H24 N2 O4 S2'
_chemical_formula_weight 396.51
_space_group_crystal_system triclinic
_space_group_IT_number 2
_space_group_name_Hall '-P 1'
_space_group_name_H-M_alt 'P -1'
_atom_sites_solution_hydrogens geom
_atom_sites_solution_primary dual
_audit_creation_date 2025-08-11
_audit_creation_method
;
Olex2 1.5
(compiled 2024.02.16 svn.r378c4104 for OlexSys, GUI svn.r6928)
;
_audit_update_record
;
2025-11-24 deposited with the CCDC.	2026-04-29 downloaded from the CCDC.
;
_cell_angle_alpha 78.905(4)
_cell_angle_beta 85.544(4)
_cell_angle_gamma 85.215(4)
_cell_formula_units_Z 2
_cell_length_a 8.5875(10)
_cell_length_b 10.6673(10)
_cell_length_c 11.4787(14)
_cell_measurement_reflns_used 9971
_cell_measurement_temperature 302.00
_cell_measurement_theta_max 28.140
_cell_measurement_theta_min 2.385
_cell_volume 1026.2(2)
_computing_cell_refinement 'SAINT V8.40B (?, 2016)'
_computing_data_reduction 'SAINT V8.40B (?, 2016)'
_computing_molecular_graphics 'Olex2 1.5 (Dolomanov et al., 2009)'
_computing_publication_material 'Olex2 1.5 (Dolomanov et al., 2009)'
_computing_structure_refinement 'SHELXL 2014/7 (Sheldrick, 2015)'
_computing_structure_solution 'SHELXT 2014/5 (Sheldrick, 2014)'
_diffrn_ambient_temperature 302.00
_diffrn_measured_fraction_theta_full 0.996
_diffrn_measured_fraction_theta_max 0.996
_diffrn_measurement_device_type 'Bruker APEX-II CCD'
_diffrn_measurement_method '\f and \w scans'
_diffrn_radiation_type MoK\a
_diffrn_radiation_wavelength 0.71073
_diffrn_reflns_av_R_equivalents 0.0553
_diffrn_reflns_av_unetI/netI 0.0289
_diffrn_reflns_Laue_measured_fraction_full 0.996
_diffrn_reflns_Laue_measured_fraction_max 0.996
_diffrn_reflns_limit_h_max 11
_diffrn_reflns_limit_h_min -11
_diffrn_reflns_limit_k_max 14
_diffrn_reflns_limit_k_min -13
_diffrn_reflns_limit_l_max 15
_diffrn_reflns_limit_l_min -15
_diffrn_reflns_number 42967
_diffrn_reflns_point_group_measured_fraction_full 0.996
_diffrn_reflns_point_group_measured_fraction_max 0.996
_diffrn_reflns_theta_full 25.242
_diffrn_reflns_theta_max 28.290
_diffrn_reflns_theta_min 1.950
_diffrn_source_current 1.4
_diffrn_source_power 0.07
_diffrn_source_voltage 50.0
_exptl_absorpt_coefficient_mu 0.284
_exptl_absorpt_correction_T_max 0.7457
_exptl_absorpt_correction_T_min 0.7044
_exptl_absorpt_correction_type multi-scan
_exptl_absorpt_process_details
;
SADABS-2016/2 (Bruker,2016/2) was used for absorption correction.
wR2(int) was 0.1044 before and 0.0552 after correction.
The Ratio of minimum to maximum transmission is 0.9446.
The \l/2 correction factor is Not present.
;
_exptl_crystal_colour colourless
_exptl_crystal_colour_primary colourless
_exptl_crystal_density_diffrn 1.283
_exptl_crystal_description block
_exptl_crystal_F_000 420
_exptl_crystal_size_max 0.33
_exptl_crystal_size_mid 0.23
_exptl_crystal_size_min 0.21
_refine_diff_density_max 0.273
_refine_diff_density_min -0.200
_refine_diff_density_rms 0.040
_refine_ls_extinction_method none
_refine_ls_goodness_of_fit_ref 1.074
_refine_ls_hydrogen_treatment constr
_refine_ls_matrix_type full
_refine_ls_number_parameters 241
_refine_ls_number_reflns 5090
_refine_ls_number_restraints 0
_refine_ls_restrained_S_all 1.074
_refine_ls_R_factor_all 0.0480
_refine_ls_R_factor_gt 0.0400
_refine_ls_shift/su_max 0.001
_refine_ls_shift/su_mean 0.000
_refine_ls_structure_factor_coef Fsqd
_refine_ls_weighting_details 'w=1/[\s^2^(Fo^2^)+(0.0658P)^2^+0.1467P] where P=(Fo^2^+2Fc^2^)/3'
_refine_ls_weighting_scheme calc
_refine_ls_wR_factor_gt 0.1145
_refine_ls_wR_factor_ref 0.1223
_reflns_Friedel_coverage 0.000
_reflns_number_gt 4202
_reflns_number_total 5090
_reflns_threshold_expression 'I > 2\s(I)'
_cod_data_source_file d6nj00883f2.cif
_cod_data_source_block mo_li3030
_cod_depositor_comments 'Adding full bibliography for 7064391.cif.'
_cod_database_code 7064391
_shelx_shelxl_version_number 2014/7
_shelx_space_group_comment
;
The symmetry employed for this shelxl refinement is uniquely defined
by the following loop, which should always be used as a source of
symmetry information in preference to the above space-group names.
They are only intended as comments.
;
_shelx_estimated_absorpt_t_max 0.943
_shelx_estimated_absorpt_t_min 0.912
_olex2_refinement_description
;
1. Fixed Uiso
 At 1.2 times of:
  All C(H) groups, All C(H,H) groups
 At 1.5 times of:
  All C(H,H,H) groups
2.a Secondary CH2 refined with riding coordinates:
 C8(H8A,H8B), C17(H17A,H17B)
2.b Aromatic/amide H refined with riding coordinates:
 C2(H2), C11(H11)
2.c Idealised Me refined as rotating group:
 C5(H5A,H5B,H5C), C6(H6A,H6B,H6C), C9(H9A,H9B,H9C), C14(H14A,H14B,H14C),
 C15(H15A,H15B,H15C), C18(H18A,H18B,H18C)
;
_olex2_submission_special_instructions 'No special instructions were received'

loop_
_space_group_symop_operation_xyz
'x, y, z'
'-x, -y, -z'

loop_
_atom_site_label
_atom_site_type_symbol
_atom_site_fract_x
_atom_site_fract_y
_atom_site_fract_z
_atom_site_U_iso_or_equiv
_atom_site_adp_type
_atom_site_occupancy
_atom_site_site_symmetry_order
_atom_site_calc_flag
_atom_site_refinement_flags_posn
_atom_site_refinement_flags_adp
_atom_site_refinement_flags_occupancy
_atom_site_disorder_assembly
_atom_site_disorder_group
S1 S 0.11610(5) 0.94444(4) 0.70501(3) 0.05335(13) Uani 1 1 d . . . . .
S2 S -0.01478(4) 0.78427(4) 0.74063(4) 0.05671(13) Uani 1 1 d . . . . .
O1 O 0.33220(15) 0.89623(12) 0.24618(10) 0.0647(3) Uani 1 1 d . . . . .
O2 O 0.5638(2) 0.78961(18) 0.28423(15) 0.1004(5) Uani 1 1 d . . . . .
O3 O 0.11260(14) 0.61214(11) 1.21384(9) 0.0592(3) Uani 1 1 d . . . . .
O4 O 0.30254(18) 0.46119(14) 1.19196(12) 0.0812(4) Uani 1 1 d . . . . .
N1 N 0.49206(14) 0.81948(12) 0.53556(12) 0.0515(3) Uani 1 1 d . . . . .
N2 N 0.24398(14) 0.51624(11) 0.93542(12) 0.0478(3) Uani 1 1 d . . . . .
C1 C 0.26635(17) 0.90186(13) 0.60532(13) 0.0453(3) Uani 1 1 d . . . . .
C2 C 0.25857(17) 0.91047(13) 0.48261(13) 0.0469(3) Uani 1 1 d . . . . .
H2 H 0.1741 0.9449 0.4380 0.056 Uiso 1 1 calc R U . . .
C3 C 0.39856(17) 0.85878(14) 0.44015(14) 0.0493(3) Uani 1 1 d . . . . .
C4 C 0.41310(17) 0.84551(13) 0.63603(14) 0.0485(3) Uani 1 1 d . . . . .
C5 C 0.6513(2) 0.75899(19) 0.5312(2) 0.0722(5) Uani 1 1 d . . . . .
H5A H 0.6488 0.6755 0.5120 0.108 Uiso 1 1 calc R U . . .
H5B H 0.6942 0.7512 0.6073 0.108 Uiso 1 1 calc R U . . .
H5C H 0.7153 0.8106 0.4715 0.108 Uiso 1 1 calc R U . . .
C6 C 0.4806(2) 0.81597(17) 0.75512(17) 0.0655(5) Uani 1 1 d . . . . .
H6A H 0.4995 0.7250 0.7788 0.098 Uiso 1 1 calc R U . . .
H6B H 0.4082 0.8479 0.8124 0.098 Uiso 1 1 calc R U . . .
H6C H 0.5774 0.8561 0.7507 0.098 Uiso 1 1 calc R U . . .
C7 C 0.4444(2) 0.84295(16) 0.31839(16) 0.0592(4) Uani 1 1 d . . . . .
C8 C 0.3565(3) 0.8872(2) 0.12168(16) 0.0752(5) Uani 1 1 d . . . . .
H8A H 0.3511 0.7994 0.1120 0.090 Uiso 1 1 calc R U . . .
H8B H 0.4586 0.9154 0.0904 0.090 Uiso 1 1 calc R U . . .
C9 C 0.2319(3) 0.9703(3) 0.0581(2) 0.0993(8) Uani 1 1 d . . . . .
H9A H 0.2423 0.9642 -0.0245 0.149 Uiso 1 1 calc R U . . .
H9B H 0.2409 1.0574 0.0658 0.149 Uiso 1 1 calc R U . . .
H9C H 0.1315 0.9434 0.0917 0.149 Uiso 1 1 calc R U . . .
C10 C 0.08718(16) 0.67765(14) 0.84854(13) 0.0466(3) Uani 1 1 d . . . . .
C11 C 0.07484(16) 0.67661(13) 0.97140(13) 0.0452(3) Uani 1 1 d . . . . .
H11 H 0.0120 0.7333 1.0100 0.054 Uiso 1 1 calc R U . . .
C12 C 0.17237(16) 0.57662(13) 1.02426(13) 0.0451(3) Uani 1 1 d . . . . .
C13 C 0.19385(17) 0.57720(14) 0.82882(14) 0.0487(3) Uani 1 1 d . . . . .
C14 C 0.3458(2) 0.39762(16) 0.95277(19) 0.0664(5) Uani 1 1 d . . . . .
H14A H 0.4495 0.4165 0.9664 0.100 Uiso 1 1 calc R U . . .
H14B H 0.3494 0.3599 0.8830 0.100 Uiso 1 1 calc R U . . .
H14C H 0.3053 0.3388 1.0202 0.100 Uiso 1 1 calc R U . . .
C15 C 0.2535(2) 0.53815(19) 0.71469(17) 0.0681(5) Uani 1 1 d . . . . .
H15A H 0.3650 0.5432 0.7049 0.102 Uiso 1 1 calc R U . . .
H15B H 0.2053 0.5943 0.6497 0.102 Uiso 1 1 calc R U . . .
H15C H 0.2287 0.4518 0.7160 0.102 Uiso 1 1 calc R U . . .
C16 C 0.20481(18) 0.54075(14) 1.14890(14) 0.0506(3) Uani 1 1 d . . . . .
C17 C 0.1385(2) 0.59374(19) 1.33941(15) 0.0674(5) Uani 1 1 d . . . . .
H17A H 0.2452 0.6104 1.3504 0.081 Uiso 1 1 calc R U . . .
H17B H 0.1209 0.5064 1.3780 0.081 Uiso 1 1 calc R U . . .
C18 C 0.0269(3) 0.6843(2) 1.39045(19) 0.0767(5) Uani 1 1 d . . . . .
H18A H 0.0427 0.7700 1.3493 0.115 Uiso 1 1 calc R U . . .
H18B H 0.0436 0.6776 1.4732 0.115 Uiso 1 1 calc R U . . .
H18C H -0.0781 0.6644 1.3821 0.115 Uiso 1 1 calc R U . . .

loop_
_atom_site_aniso_label
_atom_site_aniso_U_11
_atom_site_aniso_U_22
_atom_site_aniso_U_33
_atom_site_aniso_U_23
_atom_site_aniso_U_13
_atom_site_aniso_U_12
S1 0.0604(2) 0.0496(2) 0.0456(2) -0.00517(15) -0.00506(16) 0.01460(16)
S2 0.0448(2) 0.0747(3) 0.0481(2) -0.00540(17) -0.00965(15) 0.00229(17)
O1 0.0675(7) 0.0785(8) 0.0465(6) -0.0130(5) 0.0052(5) -0.0002(6)
O2 0.0857(11) 0.1272(14) 0.0853(11) -0.0367(10) 0.0081(8) 0.0371(10)
O3 0.0650(7) 0.0628(7) 0.0450(6) -0.0049(5) -0.0036(5) 0.0110(5)
O4 0.0865(10) 0.0813(9) 0.0636(8) 0.0014(6) -0.0099(7) 0.0356(7)
N1 0.0412(6) 0.0459(6) 0.0655(8) -0.0068(5) -0.0078(5) 0.0041(5)
N2 0.0433(6) 0.0417(6) 0.0576(7) -0.0109(5) 0.0020(5) 0.0004(5)
C1 0.0459(7) 0.0409(6) 0.0460(7) -0.0027(5) -0.0074(6) 0.0053(5)
C2 0.0443(7) 0.0461(7) 0.0476(7) -0.0036(5) -0.0060(6) 0.0037(5)
C3 0.0465(7) 0.0456(7) 0.0537(8) -0.0058(6) -0.0027(6) 0.0005(6)
C4 0.0475(7) 0.0392(6) 0.0573(8) -0.0038(6) -0.0131(6) 0.0024(5)
C5 0.0463(9) 0.0712(11) 0.0946(14) -0.0105(10) -0.0082(9) 0.0146(8)
C6 0.0660(10) 0.0620(9) 0.0685(11) -0.0067(8) -0.0305(9) 0.0071(8)
C7 0.0589(9) 0.0555(9) 0.0623(10) -0.0137(7) 0.0056(7) -0.0010(7)
C8 0.0909(14) 0.0850(13) 0.0506(9) -0.0203(9) 0.0122(9) -0.0091(10)
C9 0.119(2) 0.126(2) 0.0565(12) -0.0297(13) -0.0125(12) 0.0104(16)
C10 0.0417(7) 0.0504(7) 0.0471(7) -0.0079(6) -0.0026(6) -0.0023(5)
C11 0.0416(7) 0.0450(7) 0.0468(7) -0.0063(5) 0.0010(5) 0.0013(5)
C12 0.0421(7) 0.0420(6) 0.0488(7) -0.0049(5) 0.0009(6) -0.0012(5)
C13 0.0439(7) 0.0509(7) 0.0533(8) -0.0149(6) 0.0012(6) -0.0066(6)
C14 0.0628(10) 0.0492(8) 0.0856(12) -0.0176(8) -0.0013(9) 0.0130(7)
C15 0.0707(11) 0.0756(11) 0.0638(10) -0.0314(9) 0.0023(9) -0.0021(9)
C16 0.0485(8) 0.0459(7) 0.0524(8) 0.0004(6) -0.0001(6) 0.0004(6)
C17 0.0792(12) 0.0736(11) 0.0442(8) -0.0008(7) -0.0022(8) -0.0008(9)
C18 0.0828(13) 0.0888(13) 0.0632(11) -0.0270(10) 0.0008(9) -0.0093(10)

loop_
_atom_type_symbol
_atom_type_description
_atom_type_scat_dispersion_real
_atom_type_scat_dispersion_imag
_atom_type_scat_source
C C 0.0033 0.0016 'International Tables Vol C Tables 4.2.6.8 and 6.1.1.4'
H H 0.0000 0.0000 'International Tables Vol C Tables 4.2.6.8 and 6.1.1.4'
N N 0.0061 0.0033 'International Tables Vol C Tables 4.2.6.8 and 6.1.1.4'
O O 0.0106 0.0060 'International Tables Vol C Tables 4.2.6.8 and 6.1.1.4'
S S 0.1246 0.1234 'International Tables Vol C Tables 4.2.6.8 and 6.1.1.4'

loop_
_geom_angle_atom_site_label_1
_geom_angle_atom_site_label_2
_geom_angle_atom_site_label_3
_geom_angle
_geom_angle_site_symmetry_1
_geom_angle_site_symmetry_3
_geom_angle_publ_flag
C1 S1 S2 102.74(5) . . ?
C10 S2 S1 103.85(5) . . ?
C7 O1 C8 117.66(15) . . ?
C16 O3 C17 117.12(13) . . ?
C3 N1 C5 126.37(15) . . ?
C4 N1 C3 109.39(12) . . ?
C4 N1 C5 124.24(15) . . ?
C12 N2 C14 126.23(14) . . ?
C13 N2 C12 109.29(12) . . ?
C13 N2 C14 124.22(14) . . ?
C2 C1 S1 126.75(11) . . ?
C4 C1 S1 125.40(12) . . ?
C4 C1 C2 107.74(13) . . ?
C1 C2 H2 126.2 . . ?
C3 C2 C1 107.53(13) . . ?
C3 C2 H2 126.2 . . ?
N1 C3 C7 124.46(14) . . ?
C2 C3 N1 107.68(13) . . ?
C2 C3 C7 127.84(15) . . ?
N1 C4 C1 107.66(13) . . ?
N1 C4 C6 123.26(14) . . ?
C1 C4 C6 129.08(15) . . ?
N1 C5 H5A 109.5 . . ?
N1 C5 H5B 109.5 . . ?
N1 C5 H5C 109.5 . . ?
H5A C5 H5B 109.5 . . ?
H5A C5 H5C 109.5 . . ?
H5B C5 H5C 109.5 . . ?
C4 C6 H6A 109.5 . . ?
C4 C6 H6B 109.5 . . ?
C4 C6 H6C 109.5 . . ?
H6A C6 H6B 109.5 . . ?
H6A C6 H6C 109.5 . . ?
H6B C6 H6C 109.5 . . ?
O1 C7 C3 110.04(14) . . ?
O2 C7 O1 123.07(17) . . ?
O2 C7 C3 126.88(18) . . ?
O1 C8 H8A 110.3 . . ?
O1 C8 H8B 110.3 . . ?
O1 C8 C9 107.30(17) . . ?
H8A C8 H8B 108.5 . . ?
C9 C8 H8A 110.3 . . ?
C9 C8 H8B 110.3 . . ?
C8 C9 H9A 109.5 . . ?
C8 C9 H9B 109.5 . . ?
C8 C9 H9C 109.5 . . ?
H9A C9 H9B 109.5 . . ?
H9A C9 H9C 109.5 . . ?
H9B C9 H9C 109.5 . . ?
C11 C10 S2 126.23(11) . . ?
C13 C10 S2 126.37(12) . . ?
C13 C10 C11 107.39(13) . . ?
C10 C11 H11 126.2 . . ?
C12 C11 C10 107.61(13) . . ?
C12 C11 H11 126.2 . . ?
N2 C12 C16 124.24(13) . . ?
C11 C12 N2 107.73(13) . . ?
C11 C12 C16 127.96(13) . . ?
N2 C13 C10 107.97(13) . . ?
N2 C13 C15 122.46(14) . . ?
C10 C13 C15 129.55(15) . . ?
N2 C14 H14A 109.5 . . ?
N2 C14 H14B 109.5 . . ?
N2 C14 H14C 109.5 . . ?
H14A C14 H14B 109.5 . . ?
H14A C14 H14C 109.5 . . ?
H14B C14 H14C 109.5 . . ?
C13 C15 H15A 109.5 . . ?
C13 C15 H15B 109.5 . . ?
C13 C15 H15C 109.5 . . ?
H15A C15 H15B 109.5 . . ?
H15A C15 H15C 109.5 . . ?
H15B C15 H15C 109.5 . . ?
O3 C16 C12 110.52(12) . . ?
O4 C16 O3 122.42(15) . . ?
O4 C16 C12 127.03(15) . . ?
O3 C17 H17A 110.3 . . ?
O3 C17 H17B 110.3 . . ?
O3 C17 C18 107.00(16) . . ?
H17A C17 H17B 108.6 . . ?
C18 C17 H17A 110.3 . . ?
C18 C17 H17B 110.3 . . ?
C17 C18 H18A 109.5 . . ?
C17 C18 H18B 109.5 . . ?
C17 C18 H18C 109.5 . . ?
H18A C18 H18B 109.5 . . ?
H18A C18 H18C 109.5 . . ?
H18B C18 H18C 109.5 . . ?

loop_
_geom_bond_atom_site_label_1
_geom_bond_atom_site_label_2
_geom_bond_distance
_geom_bond_site_symmetry_2
_geom_bond_publ_flag
S1 S2 2.0808(6) . ?
S1 C1 1.7474(15) . ?
S2 C10 1.7477(15) . ?
O1 C7 1.338(2) . ?
O1 C8 1.449(2) . ?
O2 C7 1.206(2) . ?
O3 C16 1.3375(19) . ?
O3 C17 1.449(2) . ?
O4 C16 1.2054(18) . ?
N1 C3 1.3870(19) . ?
N1 C4 1.355(2) . ?
N1 C5 1.464(2) . ?
N2 C12 1.3865(19) . ?
N2 C13 1.354(2) . ?
N2 C14 1.4667(18) . ?
C1 C2 1.400(2) . ?
C1 C4 1.3909(19) . ?
C2 H2 0.9300 . ?
C2 C3 1.374(2) . ?
C3 C7 1.460(2) . ?
C4 C6 1.493(2) . ?
C5 H5A 0.9600 . ?
C5 H5B 0.9600 . ?
C5 H5C 0.9600 . ?
C6 H6A 0.9600 . ?
C6 H6B 0.9600 . ?
C6 H6C 0.9600 . ?
C8 H8A 0.9700 . ?
C8 H8B 0.9700 . ?
C8 C9 1.475(3) . ?
C9 H9A 0.9600 . ?
C9 H9B 0.9600 . ?
C9 H9C 0.9600 . ?
C10 C11 1.404(2) . ?
C10 C13 1.391(2) . ?
C11 H11 0.9300 . ?
C11 C12 1.3741(19) . ?
C12 C16 1.451(2) . ?
C13 C15 1.491(2) . ?
C14 H14A 0.9600 . ?
C14 H14B 0.9600 . ?
C14 H14C 0.9600 . ?
C15 H15A 0.9600 . ?
C15 H15B 0.9600 . ?
C15 H15C 0.9600 . ?
C17 H17A 0.9700 . ?
C17 H17B 0.9700 . ?
C17 C18 1.474(3) . ?
C18 H18A 0.9600 . ?
C18 H18B 0.9600 . ?
C18 H18C 0.9600 . ?

loop_
_geom_torsion_atom_site_label_1
_geom_torsion_atom_site_label_2
_geom_torsion_atom_site_label_3
_geom_torsion_atom_site_label_4
_geom_torsion
_geom_torsion_site_symmetry_1
_geom_torsion_site_symmetry_2
_geom_torsion_site_symmetry_3
_geom_torsion_site_symmetry_4
_geom_torsion_publ_flag
S1 S2 C10 C11 83.14(13) . . . . ?
S1 S2 C10 C13 -97.79(13) . . . . ?
S1 C1 C2 C3 -175.82(11) . . . . ?
S1 C1 C4 N1 175.93(11) . . . . ?
S1 C1 C4 C6 -4.2(2) . . . . ?
S2 S1 C1 C2 81.95(13) . . . . ?
S2 S1 C1 C4 -93.80(13) . . . . ?
S2 C10 C11 C12 179.01(11) . . . . ?
S2 C10 C13 N2 -178.72(10) . . . . ?
S2 C10 C13 C15 3.0(2) . . . . ?
N1 C3 C7 O1 -176.91(14) . . . . ?
N1 C3 C7 O2 3.6(3) . . . . ?
N2 C12 C16 O3 -177.03(13) . . . . ?
N2 C12 C16 O4 4.9(3) . . . . ?
C1 C2 C3 N1 -0.38(17) . . . . ?
C1 C2 C3 C7 178.12(15) . . . . ?
C2 C1 C4 N1 -0.49(16) . . . . ?
C2 C1 C4 C6 179.40(15) . . . . ?
C2 C3 C7 O1 4.8(2) . . . . ?
C2 C3 C7 O2 -174.64(19) . . . . ?
C3 N1 C4 C1 0.26(16) . . . . ?
C3 N1 C4 C6 -179.64(14) . . . . ?
C4 N1 C3 C2 0.08(16) . . . . ?
C4 N1 C3 C7 -178.48(14) . . . . ?
C4 C1 C2 C3 0.54(17) . . . . ?
C5 N1 C3 C2 179.99(15) . . . . ?
C5 N1 C3 C7 1.4(2) . . . . ?
C5 N1 C4 C1 -179.66(15) . . . . ?
C5 N1 C4 C6 0.4(2) . . . . ?
C7 O1 C8 C9 -170.72(18) . . . . ?
C8 O1 C7 O2 0.7(3) . . . . ?
C8 O1 C7 C3 -178.76(14) . . . . ?
C10 C11 C12 N2 -0.14(16) . . . . ?
C10 C11 C12 C16 176.93(14) . . . . ?
C11 C10 C13 N2 0.50(16) . . . . ?
C11 C10 C13 C15 -177.78(16) . . . . ?
C11 C12 C16 O3 6.4(2) . . . . ?
C11 C12 C16 O4 -171.70(17) . . . . ?
C12 N2 C13 C10 -0.59(16) . . . . ?
C12 N2 C13 C15 177.83(14) . . . . ?
C13 N2 C12 C11 0.46(16) . . . . ?
C13 N2 C12 C16 -176.74(13) . . . . ?
C13 C10 C11 C12 -0.21(16) . . . . ?
C14 N2 C12 C11 -173.83(14) . . . . ?
C14 N2 C12 C16 9.0(2) . . . . ?
C14 N2 C13 C10 173.84(14) . . . . ?
C14 N2 C13 C15 -7.7(2) . . . . ?
C16 O3 C17 C18 178.55(15) . . . . ?
C17 O3 C16 O4 2.3(2) . . . . ?
C17 O3 C16 C12 -175.86(14) . . . . ?
